data_4321300
loop_
_publ_author_name
'Andreas Geiss'
'Heinrich Vahrenkamp'

_publ_section_title
;
 M(\m-CN)Fe(\m-CN)M' Chains with Phthalocyanine Iron Centers: Preparation,
 Structures, and Isomerization
;
_journal_name_full 'Inorganic Chemistry'
_journal_page_first 4029
_journal_page_last 4036
_journal_paper_doi 10.1021/ic0001412
_journal_volume 39
_journal_year 2000
_chemical_formula_sum 'C68.5 H54 Cl Fe N9 O P2 Zn'
_chemical_formula_weight 1237.9
_chemical_name_common '[FeCp(dppe-CN-ZnPc]*0.5CH2Cl2*THF'
_space_group_IT_number 14
_symmetry_cell_setting monoclinic
_symmetry_space_group_name_Hall '-P 2yn'
_symmetry_space_group_name_H-M 'P 1 21/n 1'
_atom_sites_solution_hydrogens geom
_atom_sites_solution_primary direct
_atom_sites_solution_secondary difmap
_audit_creation_method SHELXL-97
_cell_angle_alpha 90.00
_cell_angle_beta 94.75(3)
_cell_angle_gamma 90.00
_cell_formula_units_Z 4
_cell_length_a 21.620(4)
_cell_length_b 12.172(2)
_cell_length_c 22.861(5)
_cell_measurement_temperature 190(2)
_cell_volume 5995(2)
_computing_publication_material 'SHELXL-97 (Sheldrick, 1997)'
_computing_structure_refinement 'SHELXL-97 (Sheldrick, 1997)'
_computing_structure_solution 'SHELXS-97 (Sheldrick, 1990)'
_diffrn_ambient_temperature 190(2)
_diffrn_measured_fraction_theta_full 0.897
_diffrn_measured_fraction_theta_max 0.897
_diffrn_measurement_device_type STOE-IPDS
_diffrn_measurement_method phi-oscillation
_diffrn_radiation_monochromator graphite
_diffrn_radiation_source 'fine-focus sealed tube'
_diffrn_radiation_type MoK\a
_diffrn_radiation_wavelength 0.71073
_diffrn_reflns_av_R_equivalents 0.0403
_diffrn_reflns_av_sigmaI/netI 0.0270
_diffrn_reflns_limit_h_max 25
_diffrn_reflns_limit_h_min -26
_diffrn_reflns_limit_k_max 13
_diffrn_reflns_limit_k_min -13
_diffrn_reflns_limit_l_max 28
_diffrn_reflns_limit_l_min -28
_diffrn_reflns_number 41080
_diffrn_reflns_theta_full 26.04
_diffrn_reflns_theta_max 26.04
_diffrn_reflns_theta_min 1.92
_diffrn_standards_decay_% none
_diffrn_standards_interval_count none
_diffrn_standards_interval_time none
_diffrn_standards_number none
_exptl_absorpt_coefficient_mu 0.792
_exptl_absorpt_correction_type none
_exptl_crystal_colour 'dark green'
_exptl_crystal_density_diffrn 1.371
_exptl_crystal_density_meas ?
_exptl_crystal_density_method 'not measured'
_exptl_crystal_description plates
_exptl_crystal_F_000 2556
_exptl_crystal_size_max 0.4
_exptl_crystal_size_mid 0.3
_exptl_crystal_size_min 0.1
_refine_diff_density_max 1.533
_refine_diff_density_min -0.615
_refine_diff_density_rms 0.096
_refine_ls_extinction_method none
_refine_ls_goodness_of_fit_ref 1.060
_refine_ls_hydrogen_treatment Riding-Model
_refine_ls_matrix_type full
_refine_ls_number_parameters 739
_refine_ls_number_reflns 11145
_refine_ls_number_restraints 0
_refine_ls_restrained_S_all 1.060
_refine_ls_R_factor_all 0.0830
_refine_ls_R_factor_gt 0.0706
_refine_ls_shift/su_max 0.028
_refine_ls_shift/su_mean 0.003
_refine_ls_structure_factor_coef Fsqd
_refine_ls_weighting_details 'w=1/[\s^2^(Fo^2^)+(0.1595P)^2^+3.2207P] where P=(Fo^2^+2Fc^2^)/3'
_refine_ls_weighting_scheme calc
_refine_ls_wR_factor_gt 0.2120
_refine_ls_wR_factor_ref 0.2293
_reflns_number_gt 8980
_reflns_number_total 11145
_reflns_threshold_expression >2sigma(I)
_cod_data_source_file ic0001412_1.cif
_cod_data_source_block g11(c3)
_cod_depositor_comments
;
The following automatic conversions were performed:

'_geom_bond_publ_flag' value 'Y' changed to 'y' according to the
built-in table from CIF Core dictionary named 'cif_core.dic' version
2.4.1 from 2010-06-29 (105 times).

'_geom_angle_publ_flag' value 'Y'
changed to 'y' according to the built-in table from CIF Core
dictionary named 'cif_core.dic' version 2.4.1 from 2010-06-29 (187
times).

Automatic conversion script
Id: cif_fix_values 1646 2011-03-28 12:23:43Z adriana 

The following automatic conversions were performed:

'_exptl_crystal_density_meas' value 'not measured' was changed to '?'
- the value is perceived as not measured.

Automatic conversion script
Id: cif_fix_values 3008 2015-01-20 13:52:24Z robertas 

The following automatic conversions were performed:

'_refine_ls_weighting_scheme' value 'calc
w=1/[\s^2^(Fo^2^)+(0.1595P)^2^+3.2207P] where P=(Fo^2^+2Fc^2^)/3' was
changed to 'calc'. New tag '_refine_ls_weighting_details' was
created. The value of the new tag was set to
'w=1/[\s^2^(Fo^2^)+(0.1595P)^2^+3.2207P] where P=(Fo^2^+2Fc^2^)/3'.

Automatic conversion script
Id: cif_fix_values 3143 2015-03-26 13:38:13Z robertas 
;
_cod_database_code 4321300

loop_
_symmetry_equiv_pos_as_xyz
'x, y, z'
'-x+1/2, y+1/2, -z+1/2'
'-x, -y, -z'
'x-1/2, -y-1/2, z-1/2'

loop_
_atom_site_label
_atom_site_type_symbol
_atom_site_fract_x
_atom_site_fract_y
_atom_site_fract_z
_atom_site_U_iso_or_equiv
_atom_site_adp_type
_atom_site_occupancy
_atom_site_calc_flag
_atom_site_refinement_flags
_atom_site_disorder_assembly
_atom_site_disorder_group
Zn1 Zn 0.35115(2) 0.87483(4) 0.014260(19) 0.04911(17) Uani 1 d . . .
Fe1 Fe 0.16016(3) 1.01293(5) 0.08261(2) 0.04950(18) Uani 1 d . . .
P1 P 0.19930(5) 1.08458(9) 0.16498(4) 0.0534(3) Uani 1 d . . .
P2 P 0.12397(5) 0.88336(9) 0.13647(5) 0.0543(3) Uani 1 d . . .
N1 N 0.41047(15) 1.0064(3) 0.01978(14) 0.0501(7) Uani 1 d . . .
N2 N 0.41876(15) 0.7896(3) 0.06270(14) 0.0518(7) Uani 1 d . . .
N3 N 0.32358(16) 0.7266(3) -0.02102(15) 0.0537(7) Uani 1 d . . .
N4 N 0.31526(15) 0.9425(3) -0.06396(14) 0.0508(7) Uani 1 d . . .
C33 C 0.23677(19) 0.9459(3) 0.07842(16) 0.0519(9) Uani 1 d . . .
N9 N 0.28465(16) 0.9086(3) 0.06989(15) 0.0573(8) Uani 1 d . . .
N5 N 0.48770(15) 0.9394(3) 0.09367(14) 0.0516(7) Uani 1 d . . .
N6 N 0.37826(17) 0.6054(3) 0.04952(15) 0.0565(8) Uani 1 d . . .
N7 N 0.25979(16) 0.7857(3) -0.10760(15) 0.0570(8) Uani 1 d . . .
N8 N 0.35837(16) 1.1261(3) -0.05255(15) 0.0540(8) Uani 1 d . . .
C1 C 0.46902(18) 0.8352(3) 0.09353(16) 0.0514(8) Uani 1 d . . .
C2 C 0.50200(19) 0.7490(4) 0.12855(17) 0.0563(9) Uani 1 d . . .
C3 C 0.5560(2) 0.7500(4) 0.1652(2) 0.0697(12) Uani 1 d . . .
H3 H 0.5792 0.8139 0.1718 0.084 Uiso 1 d R . .
C4 C 0.5738(3) 0.6521(5) 0.1914(3) 0.0891(17) Uani 1 d . . .
H4 H 0.6095 0.6506 0.2171 0.107 Uiso 1 d R . .
C5 C 0.5409(3) 0.5559(5) 0.1811(3) 0.0904(17) Uani 1 d . . .
H5 H 0.5550 0.4914 0.1994 0.109 Uiso 1 d R . .
C6 C 0.4869(3) 0.5540(4) 0.1438(2) 0.0720(12) Uani 1 d . . .
H6 H 0.4643 0.4897 0.1367 0.086 Uiso 1 d R . .
C7 C 0.4680(2) 0.6527(4) 0.11763(18) 0.0568(9) Uani 1 d . . .
C8 C 0.41688(19) 0.6802(3) 0.07451(17) 0.0539(9) Uani 1 d . . .
C9 C 0.3373(2) 0.6268(3) 0.00439(19) 0.0547(9) Uani 1 d . . .
C10 C 0.3023(2) 0.5419(4) -0.02810(19) 0.0574(9) Uani 1 d . . .
C11 C 0.2978(2) 0.4279(4) -0.0206(2) 0.0677(11) Uani 1 d . . .
H11 H 0.3205 0.3923 0.0101 0.081 Uiso 1 d R . .
C12 C 0.2578(3) 0.3705(4) -0.0604(3) 0.0806(15) Uani 1 d . . .
H12 H 0.2537 0.2950 -0.0562 0.097 Uiso 1 d R . .
C13 C 0.2246(3) 0.4233(5) -0.1064(3) 0.0869(16) Uani 1 d . . .
H13 H 0.1986 0.3822 -0.1324 0.104 Uiso 1 d R . .
C14 C 0.2287(3) 0.5357(4) -0.1148(2) 0.0708(12) Uani 1 d . . .
H14 H 0.2064 0.5704 -0.1460 0.085 Uiso 1 d R . .
C15 C 0.2674(2) 0.5951(4) -0.07478(18) 0.0581(9) Uani 1 d . . .
C16 C 0.2831(2) 0.7108(3) -0.06897(17) 0.0547(9) Uani 1 d . . .
C17 C 0.27635(19) 0.8917(4) -0.10514(17) 0.0545(9) Uani 1 d . . .
C18 C 0.25646(19) 0.9703(4) -0.15080(18) 0.0560(9) Uani 1 d . . .
C19 C 0.2190(2) 0.9588(4) -0.20334(19) 0.0655(11) Uani 1 d . . .
H19 H 0.1998 0.8924 -0.2136 0.079 Uiso 1 d R . .
C20 C 0.2116(2) 1.0496(5) -0.2393(2) 0.0727(12) Uani 1 d . . .
H20 H 0.1873 1.0444 -0.2747 0.087 Uiso 1 d R . .
C21 C 0.2404(2) 1.1497(5) -0.2232(2) 0.0735(13) Uani 1 d . . .
H21 H 0.2345 1.2099 -0.2480 0.088 Uiso 1 d R . .
C22 C 0.2770(2) 1.1613(4) -0.1715(2) 0.0636(10) Uani 1 d . . .
H22 H 0.2961 1.2278 -0.1613 0.076 Uiso 1 d R . .
C23 C 0.28474(19) 1.0701(4) -0.13466(18) 0.0555(9) Uani 1 d . . .
C24 C 0.32208(19) 1.0491(3) -0.07971(17) 0.0530(9) Uani 1 d . . .
C25 C 0.39913(18) 1.1044(3) -0.00793(17) 0.0513(8) Uani 1 d . . .
C26 C 0.44410(18) 1.1858(3) 0.01731(17) 0.0516(8) Uani 1 d . . .
C27 C 0.4529(2) 1.2963(4) 0.00664(18) 0.0586(9) Uani 1 d . . .
H27 H 0.4273 1.3339 -0.0213 0.070 Uiso 1 d R . .
C28 C 0.5011(2) 1.3488(4) 0.0387(2) 0.0651(11) Uani 1 d . . .
H28 H 0.5070 1.4236 0.0330 0.078 Uiso 1 d R . .
C29 C 0.5410(2) 1.2936(4) 0.0789(2) 0.0639(10) Uani 1 d . . .
H29 H 0.5732 1.3314 0.0997 0.077 Uiso 1 d R . .
C30 C 0.5333(2) 1.1819(4) 0.08882(19) 0.0602(10) Uani 1 d . . .
H30 H 0.5606 1.1436 0.1150 0.072 Uiso 1 d R . .
C31 C 0.48372(19) 1.1293(3) 0.05832(17) 0.0507(8) Uani 1 d . . .
C32 C 0.46085(18) 1.0171(3) 0.05933(16) 0.0494(8) Uani 1 d . . .
C34 C 0.0913(2) 0.9944(4) 0.01347(19) 0.0690(12) Uani 1 d . . .
H34 H 0.0652 0.9338 0.0081 0.083 Uiso 1 d R . .
C35 C 0.1489(2) 1.0061(5) -0.00919(19) 0.0708(13) Uani 1 d . . .
H35 H 0.1675 0.9552 -0.0325 0.085 Uiso 1 d R . .
C36 C 0.1739(3) 1.1090(5) 0.0094(2) 0.0785(14) Uani 1 d . . .
H36 H 0.2120 1.1378 0.0010 0.094 Uiso 1 d R . .
C37 C 0.1301(3) 1.1596(4) 0.0434(2) 0.0755(13) Uani 1 d . . .
H37 H 0.1343 1.2282 0.0612 0.091 Uiso 1 d R . .
C38 C 0.0790(2) 1.0886(4) 0.0456(2) 0.0708(12) Uani 1 d . . .
H38 H 0.0435 1.1019 0.0649 0.085 Uiso 1 d R . .
C39 C 0.2131(2) 0.9692(4) 0.21609(18) 0.0614(10) Uani 1 d . . .
H39A H 0.2460 0.9226 0.2039 0.074 Uiso 1 d R . .
H39B H 0.2249 0.9959 0.2554 0.074 Uiso 1 d R . .
C40 C 0.1525(2) 0.9046(4) 0.21480(19) 0.0679(11) Uani 1 d . . .
H40A H 0.1221 0.9456 0.2349 0.081 Uiso 1 d R . .
H40B H 0.1593 0.8344 0.2344 0.081 Uiso 1 d R . .
C41 C 0.1562(2) 1.1807(4) 0.20786(19) 0.0615(10) Uani 1 d . . .
C42 C 0.0996(2) 1.2198(5) 0.1887(2) 0.0764(13) Uani 1 d . . .
H42 H 0.0813 1.1958 0.1527 0.092 Uiso 1 d R . .
C43 C 0.0675(3) 1.2958(5) 0.2210(3) 0.0909(17) Uani 1 d . . .
H43 H 0.0293 1.3233 0.2061 0.109 Uiso 1 d R . .
C44 C 0.0927(3) 1.3278(5) 0.2751(3) 0.0864(16) Uani 1 d . . .
H44 H 0.0717 1.3775 0.2972 0.104 Uiso 1 d R . .
C45 C 0.1490(3) 1.2871(5) 0.2966(2) 0.0914(19) Uani 1 d . . .
H45 H 0.1659 1.3079 0.3337 0.110 Uiso 1 d R . .
C46 C 0.1813(3) 1.2145(5) 0.2628(2) 0.0768(13) Uani 1 d . . .
H46 H 0.2200 1.1883 0.2773 0.092 Uiso 1 d R . .
C47 C 0.2728(2) 1.1561(4) 0.16265(18) 0.0580(9) Uani 1 d . . .
C48 C 0.2735(3) 1.2640(4) 0.1446(2) 0.0746(13) Uani 1 d . . .
H48 H 0.2361 1.3013 0.1367 0.090 Uiso 1 d R . .
C49 C 0.3293(3) 1.3180(5) 0.1378(2) 0.0850(16) Uani 1 d . . .
H49 H 0.3292 1.3909 0.1257 0.102 Uiso 1 d R . .
C50 C 0.3851(3) 1.2624(5) 0.1496(2) 0.0838(16) Uani 1 d . . .
H50 H 0.4225 1.2978 0.1452 0.101 Uiso 1 d R . .
C51 C 0.3846(2) 1.1568(5) 0.1671(3) 0.0815(15) Uani 1 d . . .
H51 H 0.4221 1.1200 0.1749 0.098 Uiso 1 d R . .
C52 C 0.3297(2) 1.1018(4) 0.1737(2) 0.0680(11) Uani 1 d . . .
H52 H 0.3305 1.0287 0.1856 0.082 Uiso 1 d R . .
C53 C 0.1451(2) 0.7407(4) 0.1225(2) 0.0608(10) Uani 1 d . . .
C54 C 0.1360(3) 0.6587(5) 0.1641(3) 0.0875(16) Uani 1 d . . .
H54 H 0.1205 0.6763 0.1996 0.105 Uiso 1 d R . .
C55 C 0.1504(4) 0.5503(6) 0.1513(4) 0.119(3) Uani 1 d . . .
H55 H 0.1462 0.4961 0.1794 0.143 Uiso 1 d R . .
C56 C 0.1715(4) 0.5220(6) 0.0973(4) 0.115(2) Uani 1 d . . .
H56 H 0.1799 0.4490 0.0889 0.138 Uiso 1 d R . .
C57 C 0.1796(3) 0.6026(5) 0.0568(4) 0.102(2) Uani 1 d . . .
H57 H 0.1935 0.5840 0.0206 0.122 Uiso 1 d R . .
C58 C 0.1666(2) 0.7118(4) 0.0694(3) 0.0755(13) Uani 1 d . . .
H58 H 0.1726 0.7658 0.0417 0.091 Uiso 1 d R . .
C59 C 0.0397(2) 0.8738(4) 0.1371(2) 0.0646(11) Uani 1 d . . .
C60 C 0.0057(2) 0.7940(5) 0.1056(2) 0.0759(13) Uani 1 d . . .
H60 H 0.0265 0.7409 0.0855 0.091 Uiso 1 d R . .
C61 C -0.0586(3) 0.7924(6) 0.1036(3) 0.0913(17) Uani 1 d . . .
H61 H -0.0807 0.7379 0.0824 0.110 Uiso 1 d R . .
C62 C -0.0896(3) 0.8694(7) 0.1328(3) 0.097(2) Uani 1 d . . .
H62 H -0.1327 0.8683 0.1313 0.117 Uiso 1 d R . .
C63 C -0.0576(3) 0.9481(7) 0.1640(3) 0.103(2) Uani 1 d . . .
H63 H -0.0787 0.9997 0.1847 0.123 Uiso 1 d R . .
C64 C 0.0069(3) 0.9523(6) 0.1657(3) 0.0873(16) Uani 1 d . . .
H64 H 0.0282 1.0087 0.1862 0.105 Uiso 1 d R . .
C65 C -0.05292(16) 1.3440(4) 0.06281(15) 0.219(12) Uiso 0.50 d P . .
H65A H -0.0764 1.3975 0.0833 0.263 Uiso 0.50 d PR . .
H65B H -0.0676 1.3473 0.0216 0.263 Uiso 0.50 d PR . .
Cl1 Cl -0.07243(16) 1.2617(4) 0.08931(15) 0.171(2) Uiso 0.50 d PR . .
Cl2 Cl 0.01460(16) 1.4233(4) 0.07049(15) 0.232(4) Uiso 0.50 d PR . .
O1 O -0.11976(16) 1.6681(4) 0.26458(15) 0.193(4) Uani 1 d R . .
C66 C -0.12451(16) 1.5564(4) 0.26174(15) 0.121(3) Uani 1 d R . .
H66A H -0.1624 1.5369 0.2384 0.145 Uiso 1 d R . .
H66B H -0.1272 1.5274 0.3010 0.145 Uiso 1 d R . .
C67 C -0.0647(9) 1.5030(16) 0.2341(9) 0.328(14) Uani 1 d . . .
H67A H -0.0454 1.4539 0.2636 0.393 Uiso 1 d R . .
H67B H -0.0818 1.4569 0.2021 0.393 Uiso 1 d R . .
C68 C -0.0185(5) 1.5588(8) 0.2116(4) 0.135(3) Uani 1 d . . .
H68A H -0.0219 1.5656 0.1691 0.162 Uiso 1 d R . .
H68B H 0.0227 1.5348 0.2262 0.162 Uiso 1 d R . .
C69 C -0.0491(9) 1.6831(15) 0.2513(5) 0.252(8) Uani 1 d . . .
H69A H -0.0239 1.6939 0.2880 0.302 Uiso 1 d R . .
H69B H -0.0452 1.7479 0.2272 0.302 Uiso 1 d R . .

loop_
_atom_site_aniso_label
_atom_site_aniso_U_11
_atom_site_aniso_U_22
_atom_site_aniso_U_33
_atom_site_aniso_U_23
_atom_site_aniso_U_13
_atom_site_aniso_U_12
Zn1 0.0502(3) 0.0490(3) 0.0481(3) 0.00180(16) 0.00375(19) 0.00464(16)
Fe1 0.0501(3) 0.0550(4) 0.0434(3) 0.0019(2) 0.0034(2) 0.0037(2)
P1 0.0541(6) 0.0589(6) 0.0468(5) -0.0021(4) 0.0025(4) -0.0004(4)
P2 0.0524(6) 0.0629(7) 0.0481(5) 0.0030(4) 0.0061(4) -0.0024(4)
N1 0.0505(18) 0.0497(18) 0.0503(17) 0.0019(13) 0.0058(14) 0.0056(13)
N2 0.0536(18) 0.0488(18) 0.0526(17) 0.0018(13) 0.0024(14) 0.0071(13)
N3 0.0553(18) 0.0504(19) 0.0554(18) 0.0011(14) 0.0036(14) 0.0048(14)
N4 0.0547(18) 0.0498(18) 0.0477(16) 0.0015(13) 0.0025(14) 0.0033(13)
C33 0.058(2) 0.054(2) 0.0441(19) 0.0020(15) 0.0055(16) -0.0017(17)
N9 0.0534(19) 0.063(2) 0.0566(19) 0.0024(15) 0.0089(15) 0.0051(15)
N5 0.0494(17) 0.057(2) 0.0479(17) 0.0011(13) 0.0034(13) 0.0043(14)
N6 0.061(2) 0.0533(19) 0.0540(18) 0.0046(14) 0.0015(15) 0.0033(15)
N7 0.061(2) 0.053(2) 0.0560(19) -0.0001(14) -0.0007(15) -0.0009(15)
N8 0.0578(19) 0.052(2) 0.0513(18) 0.0026(13) 0.0014(15) 0.0063(14)
C1 0.050(2) 0.056(2) 0.0474(19) 0.0026(16) 0.0044(15) 0.0098(16)
C2 0.057(2) 0.061(2) 0.051(2) 0.0040(17) 0.0051(17) 0.0112(17)
C3 0.066(3) 0.072(3) 0.069(3) 0.007(2) -0.012(2) 0.005(2)
C4 0.085(4) 0.082(4) 0.093(4) 0.013(3) -0.032(3) 0.012(3)
C5 0.100(4) 0.072(4) 0.095(4) 0.020(3) -0.024(3) 0.019(3)
C6 0.087(3) 0.056(3) 0.070(3) 0.005(2) -0.007(2) 0.010(2)
C7 0.064(2) 0.056(2) 0.050(2) 0.0042(16) 0.0020(17) 0.0089(18)
C8 0.059(2) 0.051(2) 0.052(2) 0.0026(16) 0.0073(17) 0.0085(16)
C9 0.055(2) 0.054(2) 0.056(2) 0.0034(16) 0.0076(17) 0.0045(16)
C10 0.060(2) 0.054(2) 0.059(2) -0.0007(17) 0.0092(18) 0.0028(17)
C11 0.081(3) 0.050(3) 0.072(3) -0.0031(19) 0.012(2) -0.001(2)
C12 0.103(4) 0.052(3) 0.087(4) -0.001(2) 0.005(3) -0.008(2)
C13 0.113(5) 0.064(3) 0.081(3) -0.013(2) -0.007(3) -0.014(3)
C14 0.087(3) 0.061(3) 0.063(3) 0.000(2) -0.005(2) -0.007(2)
C15 0.063(2) 0.053(2) 0.058(2) 0.0006(17) 0.0073(19) -0.0008(17)
C16 0.059(2) 0.052(2) 0.053(2) -0.0032(16) 0.0036(17) -0.0001(17)
C17 0.057(2) 0.058(2) 0.049(2) 0.0006(16) 0.0022(17) 0.0054(17)
C18 0.057(2) 0.059(2) 0.052(2) 0.0003(17) 0.0024(17) 0.0062(17)
C19 0.066(3) 0.072(3) 0.057(2) 0.002(2) -0.005(2) 0.004(2)
C20 0.072(3) 0.091(3) 0.053(2) 0.014(2) -0.008(2) 0.003(2)
C21 0.075(3) 0.080(3) 0.064(3) 0.024(2) -0.002(2) 0.004(2)
C22 0.068(3) 0.062(3) 0.061(2) 0.0085(19) 0.004(2) 0.001(2)
C23 0.055(2) 0.060(2) 0.050(2) 0.0039(16) 0.0008(17) 0.0096(17)
C24 0.055(2) 0.055(2) 0.049(2) 0.0024(16) 0.0060(16) 0.0074(17)
C25 0.054(2) 0.051(2) 0.050(2) -0.0008(15) 0.0082(16) 0.0047(16)
C26 0.055(2) 0.050(2) 0.051(2) -0.0039(15) 0.0109(16) 0.0029(16)
C27 0.066(2) 0.055(2) 0.056(2) -0.0003(17) 0.0106(18) 0.0024(18)
C28 0.079(3) 0.055(3) 0.063(3) -0.0026(19) 0.015(2) -0.008(2)
C29 0.065(3) 0.060(3) 0.067(3) -0.0100(19) 0.010(2) -0.0075(19)
C30 0.061(2) 0.063(3) 0.057(2) -0.0046(18) 0.0041(18) 0.0024(19)
C31 0.054(2) 0.050(2) 0.049(2) -0.0038(15) 0.0104(16) 0.0034(15)
C32 0.049(2) 0.053(2) 0.0472(19) -0.0021(15) 0.0068(15) 0.0039(15)
C34 0.070(3) 0.079(3) 0.055(2) 0.003(2) -0.013(2) 0.003(2)
C35 0.078(3) 0.087(4) 0.047(2) 0.004(2) 0.004(2) 0.012(2)
C36 0.079(3) 0.092(4) 0.064(3) 0.030(3) 0.004(2) 0.005(3)
C37 0.091(4) 0.059(3) 0.074(3) 0.010(2) -0.012(3) 0.012(2)
C38 0.065(3) 0.085(3) 0.061(3) 0.003(2) -0.002(2) 0.021(2)
C39 0.063(2) 0.074(3) 0.046(2) 0.0052(18) -0.0007(18) -0.006(2)
C40 0.075(3) 0.081(3) 0.049(2) 0.002(2) 0.008(2) -0.013(2)
C41 0.062(2) 0.065(3) 0.058(2) -0.0041(19) 0.0109(19) -0.0090(19)
C42 0.074(3) 0.082(3) 0.075(3) -0.021(2) 0.015(2) 0.004(2)
C43 0.084(4) 0.091(4) 0.102(4) -0.020(3) 0.028(3) 0.004(3)
C44 0.106(5) 0.076(4) 0.083(4) -0.020(3) 0.042(3) -0.013(3)
C45 0.121(5) 0.090(4) 0.068(3) -0.028(3) 0.031(3) -0.035(4)
C46 0.078(3) 0.088(4) 0.065(3) -0.019(2) 0.013(2) -0.015(3)
C47 0.061(2) 0.064(3) 0.049(2) -0.0040(17) 0.0048(17) -0.0033(19)
C48 0.082(3) 0.073(3) 0.068(3) 0.007(2) 0.003(2) -0.009(2)
C49 0.117(5) 0.076(4) 0.063(3) 0.002(2) 0.012(3) -0.031(3)
C50 0.083(4) 0.101(4) 0.071(3) -0.020(3) 0.027(3) -0.028(3)
C51 0.063(3) 0.091(4) 0.093(4) -0.019(3) 0.018(3) -0.009(3)
C52 0.061(3) 0.069(3) 0.074(3) -0.006(2) 0.007(2) -0.003(2)
C53 0.055(2) 0.062(3) 0.065(2) 0.0088(19) 0.0023(19) 0.0004(18)
C54 0.104(4) 0.079(4) 0.078(3) 0.021(3) -0.001(3) -0.007(3)
C55 0.149(7) 0.067(4) 0.137(6) 0.040(4) -0.022(5) -0.010(4)
C56 0.121(6) 0.070(4) 0.153(7) 0.010(4) 0.007(5) 0.017(4)
C57 0.091(4) 0.080(4) 0.140(6) -0.014(4) 0.038(4) 0.005(3)
C58 0.074(3) 0.062(3) 0.093(4) -0.001(2) 0.024(3) 0.000(2)
C59 0.058(2) 0.079(3) 0.058(2) 0.008(2) 0.0101(19) 0.000(2)
C60 0.061(3) 0.097(4) 0.068(3) 0.001(3) -0.003(2) -0.006(2)
C61 0.063(3) 0.125(5) 0.085(4) 0.003(3) -0.003(3) -0.013(3)
C62 0.058(3) 0.155(7) 0.080(4) 0.025(4) 0.011(3) 0.005(3)
C63 0.064(3) 0.148(6) 0.099(4) 0.001(4) 0.023(3) 0.014(4)
C64 0.069(3) 0.104(4) 0.091(4) -0.013(3) 0.022(3) 0.002(3)
O1 0.142(6) 0.323(11) 0.112(5) 0.038(6) -0.006(4) 0.118(7)
C66 0.076(4) 0.192(9) 0.095(5) 0.037(6) 0.007(3) -0.030(5)
C67 0.31(2) 0.34(2) 0.36(2) 0.23(2) 0.14(2) 0.22(2)
C68 0.140(7) 0.141(7) 0.131(7) 0.027(5) 0.058(6) 0.066(6)
C69 0.33(2) 0.303(19) 0.106(8) 0.105(11) -0.051(11) -0.029(17)

loop_
_atom_type_symbol
_atom_type_description
_atom_type_scat_dispersion_real
_atom_type_scat_dispersion_imag
_atom_type_scat_source
C C 0.0033 0.0016 'International Tables Vol C Tables 4.2.6.8 and 6.1.1.4'
H H 0.0000 0.0000 'International Tables Vol C Tables 4.2.6.8 and 6.1.1.4'
N N 0.0061 0.0033 'International Tables Vol C Tables 4.2.6.8 and 6.1.1.4'
Fe Fe 0.3463 0.8444 'International Tables Vol C Tables 4.2.6.8 and 6.1.1.4'
Zn Zn 0.2839 1.4301 'International Tables Vol C Tables 4.2.6.8 and 6.1.1.4'
P P 0.1023 0.0942 'International Tables Vol C Tables 4.2.6.8 and 6.1.1.4'
Cl Cl 0.1484 0.1585 'International Tables Vol C Tables 4.2.6.8 and 6.1.1.4'
O O 0.0106 0.0060 'International Tables Vol C Tables 4.2.6.8 and 6.1.1.4'

loop_
_geom_angle_atom_site_label_1
_geom_angle_atom_site_label_2
_geom_angle_atom_site_label_3
_geom_angle
_geom_angle_site_symmetry_1
_geom_angle_site_symmetry_3
_geom_angle_publ_flag
N9 Zn1 N2 105.92(14) . . y
N9 Zn1 N3 103.08(14) . . y
N2 Zn1 N3 86.44(13) . . y
N9 Zn1 N1 105.90(14) . . y
N2 Zn1 N1 86.99(13) . . y
N3 Zn1 N1 150.99(13) . . y
N9 Zn1 N4 103.08(13) . . y
N2 Zn1 N4 150.99(13) . . y
N3 Zn1 N4 86.23(13) . . y
N1 Zn1 N4 85.96(13) . . y
C33 Fe1 C37 127.2(2) . . y
C33 Fe1 C36 91.0(2) . . y
C37 Fe1 C36 39.7(2) . . y
C33 Fe1 C34 119.72(19) . . y
C37 Fe1 C34 65.7(2) . . y
C36 Fe1 C34 66.0(2) . . y
C33 Fe1 C35 87.78(18) . . y
C37 Fe1 C35 66.1(2) . . y
C36 Fe1 C35 39.6(2) . . y
C34 Fe1 C35 38.91(19) . . y
C33 Fe1 C38 153.22(18) . . y
C37 Fe1 C38 39.4(2) . . y
C36 Fe1 C38 66.4(2) . . y
C34 Fe1 C38 39.03(19) . . y
C35 Fe1 C38 65.7(2) . . y
C33 Fe1 P1 86.35(13) . . y
C37 Fe1 P1 96.58(15) . . y
C36 Fe1 P1 113.45(18) . . y
C34 Fe1 P1 153.68(15) . . y
C35 Fe1 P1 152.32(16) . . y
C38 Fe1 P1 115.12(15) . . y
C33 Fe1 P2 94.27(13) . . y
C37 Fe1 P2 138.54(17) . . y
C36 Fe1 P2 159.96(17) . . y
C34 Fe1 P2 94.72(15) . . y
C35 Fe1 P2 121.23(16) . . y
C38 Fe1 P2 102.58(16) . . y
P1 Fe1 P2 86.19(5) . . y
C47 P1 C41 101.3(2) . . y
C47 P1 C39 106.8(2) . . y
C41 P1 C39 102.2(2) . . y
C47 P1 Fe1 116.36(14) . . y
C41 P1 Fe1 122.65(15) . . y
C39 P1 Fe1 105.92(15) . . y
C59 P2 C53 101.8(2) . . y
C59 P2 C40 104.6(2) . . y
C53 P2 C40 103.4(2) . . y
C59 P2 Fe1 117.02(15) . . y
C53 P2 Fe1 118.73(15) . . y
C40 P2 Fe1 109.64(16) . . y
C32 N1 C25 109.1(3) . . y
C32 N1 Zn1 125.2(3) . . y
C25 N1 Zn1 124.6(3) . . y
C8 N2 C1 109.3(3) . . y
C8 N2 Zn1 125.0(3) . . y
C1 N2 Zn1 125.3(3) . . y
C16 N3 C9 108.6(3) . . y
C16 N3 Zn1 126.2(3) . . y
C9 N3 Zn1 124.7(3) . . y
C24 N4 C17 109.0(3) . . y
C24 N4 Zn1 124.8(3) . . y
C17 N4 Zn1 125.9(3) . . y
N9 C33 Fe1 172.8(3) . . y
C33 N9 Zn1 150.2(3) . . y
C1 N5 C32 123.9(3) . . y
C9 N6 C8 123.6(4) . . y
C17 N7 C16 123.0(4) . . y
C25 N8 C24 123.2(3) . . y
N5 C1 N2 128.1(3) . . y
N5 C1 C2 123.1(4) . . y
N2 C1 C2 108.8(4) . . y
C3 C2 C7 121.6(4) . . y
C3 C2 C1 132.3(4) . . y
C7 C2 C1 106.1(4) . . y
C4 C3 C2 116.6(5) . . y
C3 C4 C5 122.7(5) . . y
C4 C5 C6 121.0(5) . . y
C5 C6 C7 117.0(5) . . y
C6 C7 C2 121.2(4) . . y
C6 C7 C8 132.0(4) . . y
C2 C7 C8 106.7(4) . . y
N6 C8 N2 127.8(4) . . y
N6 C8 C7 123.2(4) . . y
N2 C8 C7 109.0(4) . . y
N6 C9 N3 127.7(4) . . y
N6 C9 C10 123.0(4) . . y
N3 C9 C10 109.3(4) . . y
C11 C10 C15 120.5(4) . . y
C11 C10 C9 133.0(4) . . y
C15 C10 C9 106.5(4) . . y
C12 C11 C10 117.6(5) . . y
C13 C12 C11 121.4(5) . . y
C12 C13 C14 121.9(5) . . y
C13 C14 C15 117.7(5) . . y
C14 C15 C10 120.9(4) . . y
C14 C15 C16 133.5(4) . . y
C10 C15 C16 105.6(4) . . y
N7 C16 N3 128.2(4) . . y
N7 C16 C15 121.9(4) . . y
N3 C16 C15 110.0(4) . . y
N7 C17 N4 128.1(4) . . y
N7 C17 C18 122.8(4) . . y
N4 C17 C18 109.1(4) . . y
C23 C18 C19 121.6(4) . . y
C23 C18 C17 106.6(4) . . y
C19 C18 C17 131.7(4) . . y
C20 C19 C18 117.5(5) . . y
C19 C20 C21 120.8(4) . . y
C22 C21 C20 121.7(4) . . y
C21 C22 C23 118.0(4) . . y
C22 C23 C18 120.3(4) . . y
C22 C23 C24 133.6(4) . . y
C18 C23 C24 105.9(4) . . y
N8 C24 N4 128.1(4) . . y
N8 C24 C23 122.5(4) . . y
N4 C24 C23 109.3(4) . . y
N8 C25 N1 128.1(4) . . y
N8 C25 C26 123.1(4) . . y
N1 C25 C26 108.6(3) . . y
C27 C26 C31 120.8(4) . . y
C27 C26 C25 133.0(4) . . y
C31 C26 C25 106.3(3) . . y
C28 C27 C26 117.7(4) . . y
C27 C28 C29 122.1(4) . . y
C28 C29 C30 120.4(4) . . y
C31 C30 C29 117.9(4) . . y
C30 C31 C26 121.0(4) . . y
C30 C31 C32 132.5(4) . . y
C26 C31 C32 106.4(3) . . y
N5 C32 N1 127.5(4) . . y
N5 C32 C31 123.0(4) . . y
N1 C32 C31 109.5(3) . . y
C35 C34 C38 109.0(5) . . y
C35 C34 Fe1 70.7(3) . . y
C38 C34 Fe1 70.7(3) . . y
C34 C35 C36 108.0(5) . . y
C34 C35 Fe1 70.4(3) . . y
C36 C35 Fe1 69.7(3) . . y
C37 C36 C35 107.0(5) . . y
C37 C36 Fe1 69.9(3) . . y
C35 C36 Fe1 70.6(3) . . y
C38 C37 C36 108.5(5) . . y
C38 C37 Fe1 71.1(3) . . y
C36 C37 Fe1 70.3(3) . . y
C34 C38 C37 107.5(5) . . y
C34 C38 Fe1 70.3(3) . . y
C37 C38 Fe1 69.6(3) . . y
C40 C39 P1 106.8(3) . . y
C39 C40 P2 107.8(3) . . y
C42 C41 C46 117.7(5) . . y
C42 C41 P1 122.6(4) . . y
C46 C41 P1 119.7(4) . . y
C41 C42 C43 122.4(5) . . y
C44 C43 C42 119.2(6) . . y
C43 C44 C45 119.9(5) . . y
C44 C45 C46 120.1(5) . . y
C41 C46 C45 120.7(6) . . y
C48 C47 C52 118.2(5) . . y
C48 C47 P1 119.8(4) . . y
C52 C47 P1 121.7(4) . . y
C47 C48 C49 120.9(6) . . y
C50 C49 C48 119.6(6) . . y
C51 C50 C49 119.6(5) . . y
C50 C51 C52 121.5(6) . . y
C51 C52 C47 120.1(5) . . y
C58 C53 C54 119.4(5) . . y
C58 C53 P2 120.1(4) . . y
C54 C53 P2 120.4(4) . . y
C55 C54 C53 119.1(6) . . y
C54 C55 C56 120.9(6) . . y
C57 C56 C55 119.4(7) . . y
C56 C57 C58 120.3(7) . . y
C53 C58 C57 120.9(6) . . y
C60 C59 C64 117.4(5) . . y
C60 C59 P2 121.9(4) . . y
C64 C59 P2 120.6(4) . . y
C59 C60 C61 121.0(6) . . y
C62 C61 C60 120.5(6) . . y
C63 C62 C61 119.8(6) . . y
C62 C63 C64 120.6(7) . . y
C59 C64 C63 120.7(6) . . y
Cl1 C65 Cl2 134.5 . . y
C66 O1 C69 100.0(7) . . y
O1 C66 C67 111.0(8) . . y
C68 C67 C66 126.0(14) . . y
C67 C68 C69 85.5(11) . . y
O1 C69 C68 112.1(10) . . y

loop_
_geom_bond_atom_site_label_1
_geom_bond_atom_site_label_2
_geom_bond_distance
_geom_bond_site_symmetry_2
_geom_bond_publ_flag
Zn1 N9 2.039(3) . y
Zn1 N2 2.042(3) . y
Zn1 N3 2.045(3) . y
Zn1 N1 2.049(3) . y
Zn1 N4 2.061(3) . y
Fe1 C33 1.856(4) . y
Fe1 C37 2.078(5) . y
Fe1 C36 2.083(5) . y
Fe1 C34 2.092(4) . y
Fe1 C35 2.094(4) . y
Fe1 C38 2.098(5) . y
Fe1 P1 2.1814(13) . y
Fe1 P2 2.1852(12) . y
P1 C47 1.815(4) . y
P1 C41 1.830(5) . y
P1 C39 1.836(4) . y
P2 C59 1.827(5) . y
P2 C53 1.830(5) . y
P2 C40 1.863(5) . y
N1 C32 1.363(5) . y
N1 C25 1.363(5) . y
N2 C8 1.360(5) . y
N2 C1 1.363(5) . y
N3 C16 1.359(5) . y
N3 C9 1.368(5) . y
N4 C24 1.357(5) . y
N4 C17 1.359(5) . y
C33 N9 1.162(5) . y
N5 C1 1.331(5) . y
N5 C32 1.331(5) . y
N6 C9 1.328(5) . y
N6 C8 1.332(5) . y
N7 C17 1.338(6) . y
N7 C16 1.339(5) . y
N8 C25 1.318(5) . y
N8 C24 1.341(5) . y
C1 C2 1.468(5) . y
C2 C3 1.380(6) . y
C2 C7 1.395(6) . y
C3 C4 1.374(7) . y
C4 C5 1.380(9) . y
C5 C6 1.387(7) . y
C6 C7 1.388(6) . y
C7 C8 1.457(6) . y
C9 C10 1.449(6) . y
C10 C11 1.402(6) . y
C10 C15 1.413(6) . y
C11 C12 1.391(7) . y
C12 C13 1.380(8) . y
C13 C14 1.386(7) . y
C14 C15 1.389(6) . y
C15 C16 1.452(6) . y
C17 C18 1.455(6) . y
C18 C23 1.395(6) . y
C18 C19 1.399(6) . y
C19 C20 1.378(7) . y
C20 C21 1.404(8) . y
C21 C22 1.373(7) . y
C22 C23 1.395(6) . y
C23 C24 1.458(5) . y
C25 C26 1.472(6) . y
C26 C27 1.383(6) . y
C26 C31 1.397(6) . y
C27 C28 1.380(6) . y
C28 C29 1.383(7) . y
C29 C30 1.391(7) . y
C30 C31 1.386(6) . y
C31 C32 1.453(6) . y
C34 C35 1.394(7) . y
C34 C38 1.399(7) . y
C35 C36 1.416(8) . y
C36 C37 1.414(8) . y
C37 C38 1.406(8) . y
C39 C40 1.526(6) . y
C41 C42 1.352(7) . y
C41 C46 1.388(6) . y
C42 C43 1.403(7) . y
C43 C44 1.365(9) . y
C44 C45 1.367(9) . y
C45 C46 1.399(8) . y
C47 C48 1.378(7) . y
C47 C52 1.401(7) . y
C48 C49 1.395(8) . y
C49 C50 1.389(9) . y
C50 C51 1.347(8) . y
C51 C52 1.382(7) . y
C53 C58 1.383(7) . y
C53 C54 1.402(7) . y
C54 C55 1.393(10) . y
C55 C56 1.395(11) . y
C56 C57 1.370(10) . y
C57 C58 1.393(8) . y
C59 C60 1.382(7) . y
C59 C64 1.386(7) . y
C60 C61 1.389(7) . y
C61 C62 1.357(9) . y
C62 C63 1.351(10) . y
C63 C64 1.393(8) . y
C65 Cl1 1.2616 . y
C65 Cl2 1.7465 . y
O1 C66 1.3650 . y
O1 C69 1.592(18) . y
C66 C67 1.622(16) . y
C67 C68 1.34(2) . y
C68 C69 1.91(2) . y

loop_
_cod_changelog_entry_id
_cod_changelog_entry_author
_cod_changelog_entry_date
_cod_changelog_entry_text
1 'Vaitkus, Antanas' 2024-11-15T14:40:08+02:00
;
 Removed multiple data items that had the 'Y' placeholder value.
;
